data_7048957
loop_
_publ_author_name
'Klementyeva, Svetlana V.'
'Lukoyanov, Anton N.'
'Afonin, Mikhail Yu'
'M\"ortel, Max'
'Smolentsev, Anton I.'
'Abramov, Pavel A.'
'Starikova, Alyona A.'
'Khusniyarov, Marat M.'
'Konchenko, Sergey N.'

_publ_section_title
;
 Europium and ytterbium complexes with o-iminoquinonato ligands:
 synthesis, structure, and magnetic behavior.
;
_journal_issue 10
_journal_name_full 'Dalton transactions (Cambridge, England : 2003)'
_journal_page_first 3338
_journal_page_last 3348
_journal_paper_doi 10.1039/c8dt04849e
_journal_volume 48
_journal_year 2019
_chemical_formula_sum 'C115.6 H172.4 N4 O6 Yb4'
_chemical_formula_weight 2406.32
_space_group_crystal_system triclinic
_space_group_IT_number 2
_space_group_name_Hall '-P 1'
_space_group_name_H-M_alt 'P -1'
_symmetry_space_group_name_Hall '-P 1'
_symmetry_space_group_name_H-M 'P -1'
_atom_sites_solution_hydrogens mixed
_atom_sites_solution_primary direct
_atom_sites_solution_secondary difmap
_audit_creation_method SHELXL-2017/1
_cell_angle_alpha 103.9973(14)
_cell_angle_beta 95.5535(13)
_cell_angle_gamma 114.9932(13)
_cell_formula_units_Z 1
_cell_length_a 13.0617(5)
_cell_length_b 13.9854(6)
_cell_length_c 17.7771(7)
_cell_measurement_reflns_used 9945
_cell_measurement_temperature 150(2)
_cell_measurement_theta_max 25.84
_cell_measurement_theta_min 2.42
_cell_volume 2781.9(2)
_computing_cell_refinement 'SAINT (Bruker-AXS, 2004)'
_computing_data_collection 'APEX2 (Bruker-AXS, 2004)'
_computing_data_reduction 'SAINT (Bruker-AXS, 2004)'
_computing_molecular_graphics 'ShelXle (H\"ubschle, 2011)'
_computing_publication_material 'CIFTAB-2014 (Sheldrick, 2014)'
_computing_structure_refinement 'SHELXL-2014 (Sheldrick, 2014)'
_computing_structure_solution 'SHELXS-2014 (Sheldrick, 2014)'
_diffrn_ambient_temperature 150(2)
_diffrn_detector_area_resol_mean 25
_diffrn_measured_fraction_theta_full 1.000
_diffrn_measured_fraction_theta_max 0.993
_diffrn_measurement_device 'four-circle diffractometer'
_diffrn_measurement_device_type 'Bruker Apex Duo'
_diffrn_measurement_method '\f and \w scans'
_diffrn_radiation_monochromator graphite
_diffrn_radiation_probe x-ray
_diffrn_radiation_source 'fine-focus sealed tube'
_diffrn_radiation_type MoK\a
_diffrn_radiation_wavelength 0.71073
_diffrn_reflns_av_R_equivalents 0.0435
_diffrn_reflns_av_unetI/netI 0.0392
_diffrn_reflns_Laue_measured_fraction_full 1.000
_diffrn_reflns_Laue_measured_fraction_max 0.993
_diffrn_reflns_limit_h_max 16
_diffrn_reflns_limit_h_min -16
_diffrn_reflns_limit_k_max 17
_diffrn_reflns_limit_k_min -17
_diffrn_reflns_limit_l_max 21
_diffrn_reflns_limit_l_min -21
_diffrn_reflns_number 49834
_diffrn_reflns_point_group_measured_fraction_full 1.000
_diffrn_reflns_point_group_measured_fraction_max 0.993
_diffrn_reflns_theta_full 25.500
_diffrn_reflns_theta_max 26.221
_diffrn_reflns_theta_min 1.692
_diffrn_source 'sealed X-ray tube'
_exptl_absorpt_coefficient_mu 3.383
_exptl_absorpt_correction_T_max 0.7230
_exptl_absorpt_correction_T_min 0.5632
_exptl_absorpt_correction_type multi-scan
_exptl_absorpt_process_details 'SADABS (Bruker-AXS, 2004)'
_exptl_crystal_colour red
_exptl_crystal_density_diffrn 1.436
_exptl_crystal_description block
_exptl_crystal_F_000 1222
_exptl_crystal_size_max 0.200
_exptl_crystal_size_mid 0.050
_exptl_crystal_size_min 0.050
_refine_diff_density_max 1.981
_refine_diff_density_min -1.493
_refine_diff_density_rms 0.121
_refine_ls_extinction_method none
_refine_ls_goodness_of_fit_ref 1.032
_refine_ls_hydrogen_treatment mixed
_refine_ls_matrix_type full
_refine_ls_number_parameters 594
_refine_ls_number_reflns 11128
_refine_ls_number_restraints 18
_refine_ls_restrained_S_all 1.032
_refine_ls_R_factor_all 0.0546
_refine_ls_R_factor_gt 0.0354
_refine_ls_shift/su_max 0.001
_refine_ls_shift/su_mean 0.000
_refine_ls_structure_factor_coef Fsqd
_refine_ls_weighting_details 'w=1/[\s^2^(Fo^2^)+(0.0372P)^2^+8.8153P] where P=(Fo^2^+2Fc^2^)/3'
_refine_ls_weighting_scheme calc
_refine_ls_wR_factor_gt 0.0823
_refine_ls_wR_factor_ref 0.0912
_reflns_Friedel_coverage 0.000
_reflns_number_gt 8584
_reflns_number_total 11128
_reflns_threshold_expression >2\s(I)
_cod_data_source_file c8dt04849e4.cif
_cod_data_source_block 15
_cod_depositor_comments 'Adding full bibliography for 7048956--7048958.cif.'
_cod_original_formula_sum 'C115.60 H172.40 N4 O6 Yb4'
_cod_database_code 7048957
_shelx_shelxl_version_number 2017/1
_shelx_space_group_comment
;
The symmetry employed for this shelxl refinement is uniquely defined
by the following loop, which should always be used as a source of
symmetry information in preference to the above space-group names.
They are only intended as comments.
;
_shelx_estimated_absorpt_t_min 0.551
_shelx_estimated_absorpt_t_max 0.849

loop_
_space_group_symop_operation_xyz
'x, y, z'
'-x, -y, -z'

loop_
_atom_site_label
_atom_site_type_symbol
_atom_site_fract_x
_atom_site_fract_y
_atom_site_fract_z
_atom_site_U_iso_or_equiv
_atom_site_adp_type
_atom_site_occupancy
_atom_site_site_symmetry_order
_atom_site_calc_flag
_atom_site_refinement_flags_posn
_atom_site_refinement_flags_adp
_atom_site_refinement_flags_occupancy
_atom_site_disorder_assembly
_atom_site_disorder_group
C1 C 0.1934(4) 0.2808(4) 0.2309(3) 0.0276(11) Uani 1 1 d . . . . .
C2 C 0.0916(4) 0.2502(4) 0.2612(3) 0.0322(12) Uani 1 1 d . . . . .
C3 C 0.0656(5) 0.1743(5) 0.3127(4) 0.0399(14) Uani 1 1 d . . . . .
H3A H 0.139140 0.196550 0.350918 0.048 Uiso 1 1 calc R U . . .
C4 C 0.0106(5) 0.2844(5) 0.2394(4) 0.0421(14) Uani 1 1 d . . . . .
H4A H -0.056564 0.265180 0.260920 0.050 Uiso 1 1 calc R U . . .
C5 C 0.0254(5) 0.3453(5) 0.1875(4) 0.0430(15) Uani 1 1 d . . . . .
H5A H -0.029109 0.370698 0.175050 0.052 Uiso 1 1 calc R U . . .
C6 C 0.1197(5) 0.3689(5) 0.1540(3) 0.0420(14) Uani 1 1 d . . . . .
H6A H 0.128238 0.408064 0.116250 0.050 Uiso 1 1 calc R U . . .
C7 C 0.2028(5) 0.3370(5) 0.1738(3) 0.0345(13) Uani 1 1 d . . . . .
C9 C 0.3068(5) 0.3670(5) 0.1353(3) 0.0436(15) Uani 1 1 d . . . . .
H9A H 0.346560 0.322699 0.146056 0.052 Uiso 1 1 calc R U . . .
C10 C 0.0201(6) 0.0543(5) 0.2615(4) 0.0584(19) Uani 1 1 d . . . . .
H10A H 0.076063 0.048377 0.230123 0.088 Uiso 1 1 calc R U . . .
H10B H 0.008955 0.006986 0.295764 0.088 Uiso 1 1 calc R U . . .
H10C H -0.054161 0.030091 0.225597 0.088 Uiso 1 1 calc R U . . .
C11 C 0.3085(4) 0.1820(4) 0.2159(3) 0.0278(11) Uani 1 1 d . . . . .
C12 C 0.2408(5) 0.1072(4) 0.1416(3) 0.0340(12) Uani 1 1 d . . . . .
H12A H 0.173722 0.110725 0.119546 0.041 Uiso 1 1 calc R U . . .
C13 C 0.2685(5) 0.0272(4) 0.0986(4) 0.0374(13) Uani 1 1 d . . . . .
C14 C 0.3668(5) 0.0232(5) 0.1327(3) 0.0400(14) Uani 1 1 d . . . . .
H14A H 0.384761 -0.032658 0.104702 0.048 Uiso 1 1 calc R U . . .
C15 C 0.4402(5) 0.0971(5) 0.2060(3) 0.0354(13) Uani 1 1 d . . . . .
C16 C 0.4108(4) 0.1768(5) 0.2490(3) 0.0315(12) Uani 1 1 d . . . . .
C17 C 0.5493(5) 0.0896(6) 0.2394(4) 0.0471(16) Uani 1 1 d . . . . .
C18 C 0.5668(7) 0.0002(7) 0.1797(4) 0.064(2) Uani 1 1 d . . . . .
H18A H 0.498478 -0.072143 0.167593 0.095 Uiso 1 1 calc R U . . .
H18B H 0.577458 0.019553 0.130641 0.095 Uiso 1 1 calc R U . . .
H18C H 0.635537 -0.003572 0.203144 0.095 Uiso 1 1 calc R U . . .
C19 C 0.5374(7) 0.0571(7) 0.3157(4) 0.061(2) Uani 1 1 d . . . . .
H19A H 0.467608 -0.013876 0.304462 0.091 Uiso 1 1 calc R U . . .
H19B H 0.605691 0.049793 0.335177 0.091 Uiso 1 1 calc R U . . .
H19C H 0.531277 0.114681 0.356371 0.091 Uiso 1 1 calc R U . . .
C20 C 0.6573(5) 0.1997(7) 0.2561(4) 0.063(2) Uani 1 1 d . . . . .
H20A H 0.664268 0.219838 0.207017 0.095 Uiso 1 1 calc R U . . .
H20B H 0.651453 0.257565 0.296577 0.095 Uiso 1 1 calc R U . . .
H20C H 0.725867 0.192676 0.275383 0.095 Uiso 1 1 calc R U . . .
C21 C 0.5489(5) 0.7711(5) 0.4956(3) 0.0323(12) Uani 1 1 d . . . . .
H21A H 0.515992 0.815252 0.521388 0.039 Uiso 1 1 calc R U . . .
C22 C 0.6666(5) 0.8220(4) 0.4963(3) 0.0318(12) Uani 1 1 d . . . . .
C23 C 0.7117(5) 0.7566(4) 0.4527(3) 0.0299(11) Uani 1 1 d . . . . .
H23A H 0.792887 0.788070 0.455993 0.036 Uiso 1 1 calc R U . . .
C24 C 0.7418(5) 0.9471(5) 0.5419(3) 0.0395(14) Uani 1 1 d . . . . .
C25 C 0.7451(5) 0.9682(5) 0.6310(3) 0.0396(14) Uani 1 1 d . . . . .
H25A H 0.665808 0.941941 0.639120 0.059 Uiso 1 1 calc R U . . .
H25B H 0.781283 0.928240 0.651635 0.059 Uiso 1 1 calc R U . . .
H25C H 0.790142 1.048008 0.659229 0.059 Uiso 1 1 calc R U . . .
C26 C 0.6903(7) 1.0151(6) 0.5114(4) 0.064(2) Uani 1 1 d . . . . .
H26A H 0.610064 0.989207 0.517319 0.095 Uiso 1 1 calc R U . . .
H26B H 0.736268 1.093824 0.542347 0.095 Uiso 1 1 calc R U . . .
H26C H 0.691906 1.005430 0.455141 0.095 Uiso 1 1 calc R U . . .
C27 C 0.8669(6) 0.9892(5) 0.5320(4) 0.0514(17) Uani 1 1 d . . . . .
H27A H 0.867439 0.976696 0.475373 0.077 Uiso 1 1 calc R U . . .
H27B H 0.911191 1.068867 0.560898 0.077 Uiso 1 1 calc R U . . .
H27C H 0.902331 0.949099 0.553304 0.077 Uiso 1 1 calc R U . . .
C28 C 0.3119(6) 0.6819(7) 0.5118(4) 0.069(2) Uani 1 1 d . . . . .
H28A H 0.348338 0.757827 0.508849 0.103 Uiso 1 1 calc R U . . .
H28B H 0.227575 0.653278 0.501442 0.103 Uiso 1 1 calc R U . . .
H28C H 0.340334 0.682193 0.564940 0.103 Uiso 1 1 calc R U . . .
C29 C 0.3426(5) 0.6073(5) 0.4491(3) 0.0359(13) Uani 1 1 d . . . . .
C30 C 0.2909(5) 0.6027(6) 0.3662(4) 0.0524(18) Uani 1 1 d . . . . .
H30A H 0.327504 0.677039 0.360446 0.079 Uiso 1 1 calc R U . . .
H30B H 0.304944 0.551360 0.325468 0.079 Uiso 1 1 calc R U . . .
H30C H 0.207220 0.576873 0.359870 0.079 Uiso 1 1 calc R U . . .
C31 C 0.9582(5) 0.6843(6) 0.2949(4) 0.0541(18) Uani 1 1 d . . . . .
H31A H 1.025158 0.673680 0.302708 0.065 Uiso 1 1 calc R U . . .
C32 C 0.8673(5) 0.6331(5) 0.3296(3) 0.0392(14) Uani 1 1 d . . . . .
C33 C 0.8793(5) 0.5646(6) 0.3803(4) 0.0472(16) Uani 1 1 d . . . . .
H33A H 0.807369 0.535491 0.401029 0.057 Uiso 1 1 calc R U . . .
C34 C 0.5243(4) 0.5903(5) 0.4181(3) 0.0282(11) Uani 1 1 d . . . . .
C35 C 0.6401(4) 0.6459(4) 0.4045(3) 0.0259(11) Uani 1 1 d . . . . .
C37 C 0.7667(4) 0.6469(4) 0.3167(3) 0.0308(12) Uani 1 1 d . . . . .
C38 C 0.7617(5) 0.7142(4) 0.2698(3) 0.0370(13) Uani 1 1 d . . . . .
C39 C 0.6594(5) 0.7353(5) 0.2522(4) 0.0450(15) Uani 1 1 d . . . . .
H39A H 0.593257 0.682344 0.268957 0.054 Uiso 1 1 calc R U . . .
C40 C 0.2840(6) 0.4908(7) 0.4562(5) 0.0554(19) Uani 1 1 d . . . . .
H4 H 0.271(6) 0.440(6) 0.412(5) 0.066 Uiso 1 1 d . U . . .
H5 H 0.327(6) 0.496(6) 0.500(4) 0.066 Uiso 1 1 d . U . . .
H6 H 0.208(6) 0.483(6) 0.468(4) 0.066 Uiso 1 1 d . U . . .
C41 C 0.6203(7) 0.7171(6) 0.1630(4) 0.063(2) Uani 1 1 d . . . . .
H41A H 0.553806 0.731807 0.154734 0.094 Uiso 1 1 calc R U . . .
H41B H 0.684296 0.767719 0.145121 0.094 Uiso 1 1 calc R U . . .
H41C H 0.598076 0.640119 0.132386 0.094 Uiso 1 1 calc R U . . .
C42 C 0.6841(7) 0.8532(6) 0.2974(4) 0.066(2) Uani 1 1 d . . . . .
H42A H 0.615335 0.863046 0.284124 0.099 Uiso 1 1 calc R U . . .
H42B H 0.703330 0.865763 0.354788 0.099 Uiso 1 1 calc R U . . .
H42C H 0.749526 0.906648 0.282412 0.099 Uiso 1 1 calc R U . . .
C46 C 0.1896(6) -0.0562(6) 0.0188(4) 0.0557(18) Uani 1 1 d . . . . .
C47 C 0.0685(8) -0.1246(8) 0.0315(6) 0.089(3) Uani 1 1 d . U . . .
H47A H 0.038620 -0.074416 0.056838 0.134 Uiso 1 1 calc R U . . .
H47B H 0.016037 -0.174508 -0.020017 0.134 Uiso 1 1 calc R U . . .
H47C H 0.073630 -0.168499 0.065767 0.134 Uiso 1 1 calc R U . . .
C48 C 0.1794(8) 0.0063(8) -0.0381(6) 0.088(3) Uani 1 1 d . U . . .
H48A H 0.150254 0.058051 -0.014471 0.133 Uiso 1 1 calc R U . . .
H48B H 0.255765 0.047958 -0.048156 0.133 Uiso 1 1 calc R U . . .
H48C H 0.125500 -0.046609 -0.088388 0.133 Uiso 1 1 calc R U . . .
C49 C 0.2346(7) -0.1343(6) -0.0202(4) 0.068(2) Uani 1 1 d . . . . .
H49A H 0.242219 -0.176143 0.015062 0.102 Uiso 1 1 calc R U . . .
H49B H 0.180232 -0.186085 -0.070668 0.102 Uiso 1 1 calc R U . . .
H49C H 0.310498 -0.091517 -0.030436 0.102 Uiso 1 1 calc R U . . .
C50 C -0.0231(8) 0.1783(8) 0.3591(6) 0.087(3) Uani 1 1 d . U . . .
H50A H -0.035892 0.127722 0.390938 0.131 Uiso 1 1 calc R U . . .
H50B H 0.004655 0.254170 0.394411 0.131 Uiso 1 1 calc R U . . .
H50C H -0.096083 0.155568 0.322311 0.131 Uiso 1 1 calc R U . . .
C51 C 0.3918(7) 0.4888(6) 0.1736(5) 0.0584(19) Uani 1 1 d . . . . .
H1 H 0.367(6) 0.540(6) 0.159(4) 0.070 Uiso 1 1 d . U . . .
H2 H 0.412(6) 0.515(6) 0.232(5) 0.070 Uiso 1 1 d . U . . .
H3 H 0.479(6) 0.511(6) 0.152(4) 0.070 Uiso 1 1 d . U . . .
C52 C 0.2724(7) 0.3393(7) 0.0444(4) 0.073(2) Uani 1 1 d . . . . .
H52A H 0.217387 0.260318 0.020585 0.110 Uiso 1 1 calc R U . . .
H52B H 0.236106 0.384145 0.032180 0.110 Uiso 1 1 calc R U . . .
H52C H 0.341746 0.355991 0.022472 0.110 Uiso 1 1 calc R U . . .
C53 C 0.4761(4) 0.6554(5) 0.4577(3) 0.0302(12) Uani 1 1 d . . . . .
C54 C 0.8948(12) 0.4672(8) 0.3353(6) 0.124(4) Uani 1 1 d . . . . .
H54A H 0.829965 0.420808 0.288850 0.186 Uiso 1 1 calc R U . . .
H54B H 0.967740 0.494337 0.317583 0.186 Uiso 1 1 calc R U . . .
H54C H 0.896827 0.423054 0.370108 0.186 Uiso 1 1 calc R U . . .
C55 C 0.9798(9) 0.6301(8) 0.4490(6) 0.108(4) Uani 1 1 d . . . . .
H55A H 0.984046 0.582311 0.480059 0.163 Uiso 1 1 calc R U . . .
H55B H 1.051132 0.659859 0.429765 0.163 Uiso 1 1 calc R U . . .
H55C H 0.970814 0.691624 0.482547 0.163 Uiso 1 1 calc R U . . .
C56 C 0.9534(6) 0.7501(6) 0.2493(4) 0.0574(19) Uani 1 1 d . . . . .
H56A H 1.016729 0.785239 0.226759 0.069 Uiso 1 1 calc R U . . .
C57 C 0.8569(6) 0.7640(5) 0.2370(4) 0.0481(16) Uani 1 1 d . . . . .
H57A H 0.853656 0.808758 0.205198 0.058 Uiso 1 1 calc R U . . .
N1 N 0.6688(3) 0.5858(3) 0.3456(2) 0.0279(9) Uani 1 1 d . . . . .
N2 N 0.2872(3) 0.2645(4) 0.2628(2) 0.0284(9) Uani 1 1 d . . . . .
O1 O 0.4746(3) 0.2540(3) 0.32104(19) 0.0301(8) Uani 1 1 d . . . . .
O3 O 0.5851(4) 0.3701(4) 0.1494(2) 0.0589(13) Uani 1 1 d . . . . .
O5 O 0.4656(3) 0.4807(3) 0.3822(2) 0.0293(8) Uani 1 1 d . . . . .
Yb1 Yb 0.36968(2) 0.31261(2) 0.40365(2) 0.02725(7) Uani 1 1 d . . . . .
Yb2 Yb 0.51370(2) 0.40172(2) 0.27021(2) 0.03040(7) Uani 1 1 d . . . . .
C1S C 0.0782(13) 0.6066(12) 0.1050(9) 0.078(4) Uiso 0.6 1 d . . P . .
H1S1 H 0.034615 0.649968 0.106219 0.094 Uiso 0.6 1 calc R U P . .
H1S2 H 0.042412 0.553949 0.134537 0.094 Uiso 0.6 1 calc R U P . .
C2S C 0.0479(11) 0.5370(11) 0.0210(8) 0.071(4) Uiso 0.6 1 d . . P . .
H2S1 H 0.076094 0.590531 -0.009066 0.085 Uiso 0.6 1 calc R U P . .
H2S2 H 0.098962 0.500932 0.018863 0.085 Uiso 0.6 1 calc R U P . .
C3S C 0.1834(15) 0.6785(15) 0.1506(11) 0.109(6) Uiso 0.6 1 d . . P . .
H3S1 H 0.226600 0.638211 0.160129 0.163 Uiso 0.6 1 calc R U P . .
H3S2 H 0.175972 0.718477 0.201538 0.163 Uiso 0.6 1 calc R U P . .
H3S3 H 0.225085 0.731683 0.123598 0.163 Uiso 0.6 1 calc R U P . .
C45 C 0.5387(9) 0.2574(8) 0.0892(6) 0.024(2) Uiso 0.5 1 d . . P A 1
H45A H 0.456729 0.209384 0.088176 0.029 Uiso 0.5 1 calc R U P A 1
H45B H 0.585734 0.219820 0.099051 0.029 Uiso 0.5 1 calc R U P A 1
C60 C 0.5515(10) 0.2896(10) 0.0115(7) 0.034(3) Uiso 0.5 1 d . . P A 1
H60A H 0.498178 0.318957 -0.003015 0.041 Uiso 0.5 1 calc R U P A 1
H60B H 0.544776 0.228678 -0.034130 0.041 Uiso 0.5 1 calc R U P A 1
C63 C 0.688(2) 0.388(2) 0.0510(15) 0.121(8) Uiso 0.5 1 d . . P A 1
H63A H 0.739786 0.356625 0.063685 0.145 Uiso 0.5 1 calc R U P A 1
H63B H 0.717992 0.432983 0.015383 0.145 Uiso 0.5 1 calc R U P A 1
C58 C 0.6740(12) 0.4493(12) 0.1187(8) 0.039(4) Uiso 0.5 1 d . . P A 1
H58A H 0.648435 0.502226 0.106306 0.047 Uiso 0.5 1 calc R U P A 1
H58B H 0.748290 0.492038 0.158952 0.047 Uiso 0.5 1 calc R U P A 1
C59 C 0.6271(11) 0.4100(10) 0.0370(7) 0.041(3) Uiso 0.5 1 d . . P A 2
H59A H 0.680663 0.440352 0.003369 0.050 Uiso 0.5 1 calc R U P A 2
H59B H 0.563546 0.430901 0.034189 0.050 Uiso 0.5 1 calc R U P A 2
C62 C 0.5818(17) 0.2694(16) 0.0253(12) 0.076(5) Uiso 0.5 1 d . . P A 2
H62A H 0.542808 0.219197 -0.029785 0.092 Uiso 0.5 1 calc R U P A 2
H62B H 0.641968 0.253288 0.049298 0.092 Uiso 0.5 1 calc R U P A 2
C64 C 0.6931(12) 0.4305(12) 0.1303(8) 0.038(3) Uiso 0.5 1 d . . P A 2
H64A H 0.744901 0.395506 0.131590 0.046 Uiso 0.5 1 calc R U P A 2
H64B H 0.734537 0.509754 0.163095 0.046 Uiso 0.5 1 calc R U P A 2
C65 C 0.5057(15) 0.2801(15) 0.0743(11) 0.074(5) Uiso 0.5 1 d . . P A 2
H65A H 0.460449 0.209626 0.085148 0.089 Uiso 0.5 1 calc R U P A 2
H65B H 0.451437 0.301699 0.049029 0.089 Uiso 0.5 1 calc R U P A 2

loop_
_atom_site_aniso_label
_atom_site_aniso_U_11
_atom_site_aniso_U_22
_atom_site_aniso_U_33
_atom_site_aniso_U_23
_atom_site_aniso_U_13
_atom_site_aniso_U_12
C1 0.026(3) 0.026(3) 0.023(3) 0.001(2) -0.001(2) 0.010(2)
C2 0.024(3) 0.027(3) 0.039(3) 0.005(2) 0.003(2) 0.009(2)
C3 0.034(3) 0.042(3) 0.057(4) 0.024(3) 0.020(3) 0.023(3)
C4 0.029(3) 0.040(3) 0.056(4) 0.014(3) 0.007(3) 0.016(3)
C5 0.038(3) 0.041(4) 0.049(4) 0.010(3) -0.002(3) 0.022(3)
C6 0.050(4) 0.037(3) 0.032(3) 0.011(3) -0.005(3) 0.017(3)
C7 0.035(3) 0.030(3) 0.028(3) 0.004(2) -0.001(2) 0.009(2)
C9 0.044(3) 0.043(4) 0.037(3) 0.014(3) 0.013(3) 0.012(3)
C10 0.053(4) 0.035(4) 0.067(5) 0.023(3) -0.007(3) 0.003(3)
C11 0.023(2) 0.030(3) 0.026(3) 0.006(2) 0.008(2) 0.009(2)
C12 0.031(3) 0.035(3) 0.031(3) 0.007(2) 0.002(2) 0.014(2)
C13 0.038(3) 0.025(3) 0.045(3) 0.004(3) 0.007(3) 0.014(3)
C14 0.043(3) 0.037(3) 0.035(3) 0.000(3) 0.008(3) 0.021(3)
C15 0.033(3) 0.045(3) 0.027(3) 0.004(2) 0.007(2) 0.020(3)
C16 0.026(3) 0.040(3) 0.023(3) 0.005(2) 0.005(2) 0.012(2)
C17 0.044(4) 0.068(4) 0.037(3) 0.003(3) 0.010(3) 0.040(3)
C18 0.069(5) 0.098(6) 0.040(4) 0.004(4) 0.010(3) 0.063(5)
C19 0.074(5) 0.092(6) 0.037(4) 0.007(4) 0.008(3) 0.064(5)
C20 0.035(4) 0.092(6) 0.052(4) -0.004(4) 0.003(3) 0.036(4)
C21 0.039(3) 0.044(3) 0.022(3) 0.004(2) 0.004(2) 0.031(3)
C22 0.039(3) 0.034(3) 0.021(3) 0.004(2) 0.003(2) 0.019(3)
C23 0.030(3) 0.029(3) 0.026(3) 0.003(2) 0.007(2) 0.012(2)
C24 0.052(4) 0.030(3) 0.036(3) 0.005(3) 0.009(3) 0.021(3)
C25 0.047(3) 0.031(3) 0.034(3) 0.002(2) 0.007(3) 0.017(3)
C26 0.106(6) 0.043(4) 0.045(4) 0.008(3) 0.003(4) 0.044(4)
C27 0.065(4) 0.026(3) 0.046(4) 0.001(3) 0.020(3) 0.009(3)
C28 0.036(4) 0.107(6) 0.047(4) -0.021(4) 0.002(3) 0.045(4)
C29 0.032(3) 0.057(4) 0.022(3) 0.002(3) 0.004(2) 0.029(3)
C30 0.032(3) 0.082(5) 0.040(4) 0.010(3) -0.002(3) 0.030(3)
C31 0.033(3) 0.060(4) 0.064(5) 0.013(4) 0.021(3) 0.017(3)
C32 0.029(3) 0.040(3) 0.037(3) 0.002(3) 0.009(2) 0.010(3)
C33 0.027(3) 0.063(4) 0.059(4) 0.022(3) 0.019(3) 0.024(3)
C34 0.025(3) 0.040(3) 0.019(2) 0.007(2) 0.003(2) 0.017(2)
C35 0.023(2) 0.030(3) 0.024(3) 0.005(2) 0.003(2) 0.015(2)
C37 0.029(3) 0.021(3) 0.029(3) -0.003(2) 0.010(2) 0.005(2)
C38 0.041(3) 0.026(3) 0.032(3) 0.001(2) 0.010(2) 0.009(2)
C39 0.048(4) 0.044(4) 0.040(3) 0.013(3) 0.011(3) 0.018(3)
C40 0.031(3) 0.083(6) 0.066(5) 0.032(4) 0.025(3) 0.032(4)
C41 0.063(5) 0.059(5) 0.053(4) 0.021(4) 0.007(4) 0.015(4)
C42 0.094(6) 0.063(5) 0.058(5) 0.020(4) 0.024(4) 0.051(5)
C46 0.056(4) 0.048(4) 0.048(4) -0.007(3) -0.008(3) 0.026(3)
C47 0.088(3) 0.089(3) 0.090(3) 0.0256(13) 0.0203(12) 0.0412(16)
C48 0.089(3) 0.088(3) 0.088(3) 0.0267(13) 0.0182(12) 0.0423(15)
C49 0.072(5) 0.054(5) 0.050(4) -0.018(4) -0.007(4) 0.027(4)
C50 0.087(3) 0.088(3) 0.088(3) 0.0282(13) 0.0216(12) 0.0404(15)
C51 0.049(4) 0.043(4) 0.070(5) 0.017(4) 0.018(4) 0.008(3)
C52 0.086(6) 0.081(6) 0.048(4) 0.029(4) 0.026(4) 0.028(5)
C53 0.029(3) 0.043(3) 0.018(2) 0.003(2) 0.001(2) 0.021(2)
C54 0.208(13) 0.066(6) 0.090(8) 0.011(6) 0.005(8) 0.068(8)
C55 0.105(8) 0.085(7) 0.084(7) 0.022(6) -0.038(6) 0.012(6)
C56 0.045(4) 0.048(4) 0.066(5) 0.013(4) 0.028(3) 0.009(3)
C57 0.056(4) 0.033(3) 0.043(4) 0.008(3) 0.022(3) 0.009(3)
N1 0.021(2) 0.030(2) 0.029(2) 0.0035(19) 0.0079(18) 0.0108(19)
N2 0.024(2) 0.034(2) 0.024(2) 0.0052(19) 0.0030(17) 0.0126(19)
O1 0.0264(18) 0.040(2) 0.0194(18) -0.0004(16) 0.0026(14) 0.0165(17)
O3 0.048(3) 0.059(3) 0.036(2) -0.008(2) 0.021(2) 0.003(2)
O5 0.0224(17) 0.029(2) 0.0260(19) -0.0015(15) 0.0005(14) 0.0084(15)
Yb1 0.02307(12) 0.03578(14) 0.02179(12) 0.00474(10) 0.00489(9) 0.01492(10)
Yb2 0.02421(12) 0.03171(14) 0.02331(13) -0.00132(10) 0.00719(9) 0.00709(10)

loop_
_atom_type_symbol
_atom_type_description
_atom_type_scat_dispersion_real
_atom_type_scat_dispersion_imag
_atom_type_scat_source
C C 0.0033 0.0016 'International Tables Vol C Tables 4.2.6.8 and 6.1.1.4'
H H 0.0000 0.0000 'International Tables Vol C Tables 4.2.6.8 and 6.1.1.4'
N N 0.0061 0.0033 'International Tables Vol C Tables 4.2.6.8 and 6.1.1.4'
O O 0.0106 0.0060 'International Tables Vol C Tables 4.2.6.8 and 6.1.1.4'
Yb Yb -0.3850 5.5486 'International Tables Vol C Tables 4.2.6.8 and 6.1.1.4'

loop_
_geom_angle_atom_site_label_1
_geom_angle_atom_site_label_2
_geom_angle_atom_site_label_3
_geom_angle
_geom_angle_site_symmetry_1
_geom_angle_site_symmetry_3
C7 C1 C2 117.5(5) . .
C7 C1 N2 121.4(5) . .
C2 C1 N2 120.8(5) . .
C4 C2 C1 119.6(5) . .
C4 C2 C3 119.3(5) . .
C1 C2 C3 121.0(5) . .
C50 C3 C2 113.5(6) . .
C50 C3 C10 107.1(6) . .
C2 C3 C10 110.4(5) . .
C50 C3 H3A 108.6 . .
C2 C3 H3A 108.6 . .
C10 C3 H3A 108.6 . .
C5 C4 C2 121.6(6) . .
C5 C4 H4A 119.2 . .
C2 C4 H4A 119.2 . .
C6 C5 C4 119.1(6) . .
C6 C5 H5A 120.4 . .
C4 C5 H5A 120.4 . .
C5 C6 C7 121.4(6) . .
C5 C6 H6A 119.3 . .
C7 C6 H6A 119.3 . .
C6 C7 C1 120.4(5) . .
C6 C7 C9 119.0(5) . .
C1 C7 C9 120.5(5) . .
C51 C9 C7 109.7(5) . .
C51 C9 C52 110.6(6) . .
C7 C9 C52 113.0(5) . .
C51 C9 H9A 107.8 . .
C7 C9 H9A 107.8 . .
C52 C9 H9A 107.8 . .
C3 C10 H10A 109.5 . .
C3 C10 H10B 109.5 . .
H10A C10 H10B 109.5 . .
C3 C10 H10C 109.5 . .
H10A C10 H10C 109.5 . .
H10B C10 H10C 109.5 . .
C12 C11 N2 125.8(5) . .
C12 C11 C16 118.8(5) . .
N2 C11 C16 115.4(4) . .
C12 C11 Yb2 134.5(4) . .
N2 C11 Yb2 67.4(3) . .
C16 C11 Yb2 68.2(3) . .
C11 C12 C13 122.0(5) . .
C11 C12 H12A 119.0 . .
C13 C12 H12A 119.0 . .
C14 C13 C12 117.7(5) . .
C14 C13 C46 121.8(5) . .
C12 C13 C46 120.4(5) . .
C13 C14 C15 123.4(5) . .
C13 C14 H14A 118.3 . .
C15 C14 H14A 118.3 . .
C14 C15 C16 118.2(5) . .
C14 C15 C17 120.7(5) . .
C16 C15 C17 121.1(5) . .
O1 C16 C15 124.4(5) . .
O1 C16 C11 115.8(5) . .
C15 C16 C11 119.7(5) . .
O1 C16 Yb2 57.8(3) . .
C15 C16 Yb2 128.0(4) . .
C11 C16 Yb2 82.6(3) . .
O1 C16 Yb1 41.6(2) . .
C15 C16 Yb1 154.6(4) . .
C11 C16 Yb1 79.0(3) . .
Yb2 C16 Yb1 67.70(12) . .
C20 C17 C19 110.0(6) . .
C20 C17 C15 110.6(6) . .
C19 C17 C15 110.2(5) . .
C20 C17 C18 107.3(5) . .
C19 C17 C18 107.1(6) . .
C15 C17 C18 111.5(5) . .
C17 C18 H18A 109.5 . .
C17 C18 H18B 109.5 . .
H18A C18 H18B 109.5 . .
C17 C18 H18C 109.5 . .
H18A C18 H18C 109.5 . .
H18B C18 H18C 109.5 . .
C17 C19 H19A 109.5 . .
C17 C19 H19B 109.5 . .
H19A C19 H19B 109.5 . .
C17 C19 H19C 109.5 . .
H19A C19 H19C 109.5 . .
H19B C19 H19C 109.5 . .
C17 C20 H20A 109.5 . .
C17 C20 H20B 109.5 . .
H20A C20 H20B 109.5 . .
C17 C20 H20C 109.5 . .
H20A C20 H20C 109.5 . .
H20B C20 H20C 109.5 . .
C22 C21 C53 122.5(5) . .
C22 C21 Yb1 79.5(3) . 2_666
C53 C21 Yb1 79.9(3) . 2_666
C22 C21 H21A 118.7 . .
C53 C21 H21A 118.7 . .
Yb1 C21 H21A 111.8 2_666 .
C21 C22 C23 117.7(5) . .
C21 C22 C24 119.8(5) . .
C23 C22 C24 122.5(5) . .
C21 C22 Yb1 71.5(3) . 2_666
C23 C22 Yb1 86.3(3) . 2_666
C24 C22 Yb1 112.9(3) . 2_666
C35 C23 C22 122.0(5) . .
C35 C23 Yb1 88.3(3) . 2_666
C22 C23 Yb1 66.5(3) . 2_666
C35 C23 H23A 119.0 . .
C22 C23 H23A 119.0 . .
Yb1 C23 H23A 116.2 2_666 .
C27 C24 C25 107.7(5) . .
C27 C24 C26 108.3(6) . .
C25 C24 C26 108.8(5) . .
C27 C24 C22 112.1(5) . .
C25 C24 C22 110.0(5) . .
C26 C24 C22 109.9(5) . .
C24 C25 H25A 109.5 . .
C24 C25 H25B 109.5 . .
H25A C25 H25B 109.5 . .
C24 C25 H25C 109.5 . .
H25A C25 H25C 109.5 . .
H25B C25 H25C 109.5 . .
C24 C26 H26A 109.5 . .
C24 C26 H26B 109.5 . .
H26A C26 H26B 109.5 . .
C24 C26 H26C 109.5 . .
H26A C26 H26C 109.5 . .
H26B C26 H26C 109.5 . .
C24 C27 H27A 109.5 . .
C24 C27 H27B 109.5 . .
H27A C27 H27B 109.5 . .
C24 C27 H27C 109.5 . .
H27A C27 H27C 109.5 . .
H27B C27 H27C 109.5 . .
C29 C28 H28A 109.5 . .
C29 C28 H28B 109.5 . .
H28A C28 H28B 109.5 . .
C29 C28 H28C 109.5 . .
H28A C28 H28C 109.5 . .
H28B C28 H28C 109.5 . .
C40 C29 C30 108.2(5) . .
C40 C29 C28 107.3(6) . .
C30 C29 C28 108.4(5) . .
C40 C29 C53 113.9(5) . .
C30 C29 C53 107.2(5) . .
C28 C29 C53 111.6(5) . .
C29 C30 H30A 109.5 . .
C29 C30 H30B 109.5 . .
H30A C30 H30B 109.5 . .
C29 C30 H30C 109.5 . .
H30A C30 H30C 109.5 . .
H30B C30 H30C 109.5 . .
C56 C31 C32 121.6(6) . .
C56 C31 H31A 119.2 . .
C32 C31 H31A 119.2 . .
C31 C32 C37 119.3(6) . .
C31 C32 C33 119.0(6) . .
C37 C32 C33 121.7(5) . .
C55 C33 C32 112.4(6) . .
C55 C33 C54 106.2(7) . .
C32 C33 C54 113.2(6) . .
C55 C33 H33A 108.3 . .
C32 C33 H33A 108.3 . .
C54 C33 H33A 108.3 . .
O5 C34 C53 124.3(5) . .
O5 C34 C35 116.3(4) . .
C53 C34 C35 118.8(5) . .
O5 C34 Yb1 121.4(3) . 2_666
C53 C34 Yb1 68.2(3) . 2_666
C35 C34 Yb1 88.5(3) . 2_666
O5 C34 Yb2 39.2(2) . .
C53 C34 Yb2 151.4(3) . .
C35 C34 Yb2 79.7(3) . .
Yb1 C34 Yb2 137.88(17) 2_666 .
N1 C35 C23 126.0(4) . .
N1 C35 C34 116.6(4) . .
C23 C35 C34 117.3(4) . .
C32 C37 C38 119.0(5) . .
C32 C37 N1 119.4(5) . .
C38 C37 N1 121.3(5) . .
C57 C38 C37 118.7(6) . .
C57 C38 C39 117.5(6) . .
C37 C38 C39 123.8(5) . .
C38 C39 C42 112.4(6) . .
C38 C39 C41 112.7(5) . .
C42 C39 C41 107.3(6) . .
C38 C39 H39A 108.1 . .
C42 C39 H39A 108.1 . .
C41 C39 H39A 108.1 . .
C29 C40 Yb1 124.2(4) . .
C29 C40 H4 112(5) . .
Yb1 C40 H4 45(5) . .
C29 C40 H5 104(5) . .
Yb1 C40 H5 75(5) . .
H4 C40 H5 120(7) . .
C29 C40 H6 104(4) . .
Yb1 C40 H6 131(4) . .
H4 C40 H6 109(6) . .
H5 C40 H6 107(6) . .
C39 C41 H41A 109.5 . .
C39 C41 H41B 109.5 . .
H41A C41 H41B 109.5 . .
C39 C41 H41C 109.5 . .
H41A C41 H41C 109.5 . .
H41B C41 H41C 109.5 . .
C39 C42 H42A 109.5 . .
C39 C42 H42B 109.5 . .
H42A C42 H42B 109.5 . .
C39 C42 H42C 109.5 . .
H42A C42 H42C 109.5 . .
H42B C42 H42C 109.5 . .
C49 C46 C48 107.4(7) . .
C49 C46 C13 113.2(5) . .
C48 C46 C13 109.2(6) . .
C49 C46 C47 108.9(6) . .
C48 C46 C47 108.9(7) . .
C13 C46 C47 109.1(6) . .
C46 C47 H47A 109.5 . .
C46 C47 H47B 109.5 . .
H47A C47 H47B 109.5 . .
C46 C47 H47C 109.5 . .
H47A C47 H47C 109.5 . .
H47B C47 H47C 109.5 . .
C46 C48 H48A 109.5 . .
C46 C48 H48B 109.5 . .
H48A C48 H48B 109.5 . .
C46 C48 H48C 109.5 . .
H48A C48 H48C 109.5 . .
H48B C48 H48C 109.5 . .
C46 C49 H49A 109.5 . .
C46 C49 H49B 109.5 . .
H49A C49 H49B 109.5 . .
C46 C49 H49C 109.5 . .
H49A C49 H49C 109.5 . .
H49B C49 H49C 109.5 . .
C3 C50 H50A 109.5 . .
C3 C50 H50B 109.5 . .
H50A C50 H50B 109.5 . .
C3 C50 H50C 109.5 . .
H50A C50 H50C 109.5 . .
H50B C50 H50C 109.5 . .
C9 C51 Yb2 83.6(4) . .
C9 C51 H1 115(4) . .
Yb2 C51 H1 160(4) . .
C9 C51 H2 116(4) . .
Yb2 C51 H2 58(4) . .
H1 C51 H2 104(6) . .
C9 C51 H3 111(3) . .
Yb2 C51 H3 78(3) . .
H1 C51 H3 102(5) . .
H2 C51 H3 108(5) . .
C9 C52 H52A 109.5 . .
C9 C52 H52B 109.5 . .
H52A C52 H52B 109.5 . .
C9 C52 H52C 109.5 . .
H52A C52 H52C 109.5 . .
H52B C52 H52C 109.5 . .
C34 C53 C21 118.8(5) . .
C34 C53 C29 121.0(5) . .
C21 C53 C29 119.5(5) . .
C34 C53 Yb1 84.5(3) . 2_666
C21 C53 Yb1 70.5(3) . 2_666
C29 C53 Yb1 123.3(3) . 2_666
C33 C54 H54A 109.5 . .
C33 C54 H54B 109.5 . .
H54A C54 H54B 109.5 . .
C33 C54 H54C 109.5 . .
H54A C54 H54C 109.5 . .
H54B C54 H54C 109.5 . .
C33 C55 H55A 109.5 . .
C33 C55 H55B 109.5 . .
H55A C55 H55B 109.5 . .
C33 C55 H55C 109.5 . .
H55A C55 H55C 109.5 . .
H55B C55 H55C 109.5 . .
C57 C56 C31 119.2(6) . .
C57 C56 H56A 120.4 . .
C31 C56 H56A 120.4 . .
C56 C57 C38 122.1(6) . .
C56 C57 H57A 118.9 . .
C38 C57 H57A 118.9 . .
C35 N1 C37 116.8(4) . .
C35 N1 Yb2 115.2(3) . .
C37 N1 Yb2 124.2(3) . .
C11 N2 C1 118.5(4) . .
C11 N2 Yb1 111.8(3) . .
C1 N2 Yb1 125.7(3) . .
C11 N2 Yb2 84.4(3) . .
C1 N2 Yb2 122.9(3) . .
Yb1 N2 Yb2 79.78(11) . .
C16 O1 Yb2 92.6(3) . .
C16 O1 Yb1 115.5(3) . .
Yb2 O1 Yb1 90.65(12) . .
C58 O3 C45 106.8(7) . .
C64 O3 C65 107.2(9) . .
C64 O3 Yb2 131.8(6) . .
C58 O3 Yb2 130.5(6) . .
C45 O3 Yb2 122.7(4) . .
C65 O3 Yb2 120.6(7) . .
C34 O5 Yb1 143.9(3) . .
C34 O5 Yb2 119.3(3) . .
Yb1 O5 Yb2 92.21(12) . .
O5 Yb1 O1 85.62(13) . .
O5 Yb1 N2 78.95(13) . .
O1 Yb1 N2 67.12(13) . .
O5 Yb1 C21 127.93(15) . 2_666
O1 Yb1 C21 83.82(14) . 2_666
N2 Yb1 C21 139.56(15) . 2_666
O5 Yb1 C22 150.59(14) . 2_666
O1 Yb1 C22 102.35(14) . 2_666
N2 Yb1 C22 130.32(15) . 2_666
C21 Yb1 C22 28.99(16) 2_666 2_666
O5 Yb1 C53 100.45(14) . 2_666
O1 Yb1 C53 91.55(13) . 2_666
N2 Yb1 C53 158.67(14) . 2_666
C21 Yb1 C53 29.55(16) 2_666 2_666
C22 Yb1 C53 51.66(16) 2_666 2_666
O5 Yb1 C34 93.14(13) . 2_666
O1 Yb1 C34 117.50(12) . 2_666
N2 Yb1 C34 170.72(15) . 2_666
C21 Yb1 C34 49.58(15) 2_666 2_666
C22 Yb1 C34 57.94(15) 2_666 2_666
C53 Yb1 C34 27.37(14) 2_666 2_666
O5 Yb1 C23 133.98(13) . 2_666
O1 Yb1 C23 129.31(13) . 2_666
N2 Yb1 C23 137.32(14) . 2_666
C21 Yb1 C23 48.42(15) 2_666 2_666
C22 Yb1 C23 27.25(14) 2_666 2_666
C53 Yb1 C23 56.67(14) 2_666 2_666
C34 Yb1 C23 47.14(14) 2_666 2_666
O5 Yb1 C40 61.41(16) . .
O1 Yb1 C40 145.11(16) . .
N2 Yb1 C40 93.84(18) . .
C21 Yb1 C40 124.54(18) 2_666 .
C22 Yb1 C40 111.99(18) 2_666 .
C53 Yb1 C40 104.65(19) 2_666 .
C34 Yb1 C40 78.00(18) 2_666 .
C23 Yb1 C40 84.75(17) 2_666 .
O5 Yb1 C16 94.17(13) . .
O1 Yb1 C16 22.84(12) . .
N2 Yb1 C16 48.55(14) . .
C21 Yb1 C16 95.17(15) 2_666 .
C22 Yb1 C16 104.06(15) 2_666 .
C53 Yb1 C16 110.72(14) 2_666 .
C34 Yb1 C16 137.95(14) 2_666 .
C23 Yb1 C16 130.04(14) 2_666 .
C40 Yb1 C16 140.24(18) . .
O5 Yb1 Yb2 44.07(8) . .
O1 Yb1 Yb2 44.63(9) . .
N2 Yb1 Yb2 54.01(10) . .
C21 Yb1 Yb2 120.82(11) 2_666 .
C22 Yb1 Yb2 145.88(11) 2_666 .
C53 Yb1 Yb2 111.02(11) 2_666 .
C34 Yb1 Yb2 122.67(10) 2_666 .
C23 Yb1 Yb2 167.66(10) 2_666 .
C40 Yb1 Yb2 100.48(14) . .
C16 Yb1 Yb2 50.15(10) . .
O5 Yb1 H4 61.1(16) . .
O1 Yb1 H4 137.4(17) . .
N2 Yb1 H4 80.2(17) . .
C21 Yb1 H4 137.0(17) 2_666 .
C22 Yb1 H4 119.7(17) 2_666 .
C53 Yb1 H4 118.5(17) 2_666 .
C34 Yb1 H4 91.8(17) 2_666 .
C23 Yb1 H4 93.2(17) 2_666 .
C40 Yb1 H4 13.8(16) . .
C16 Yb1 H4 127.6(17) . .
Yb2 Yb1 H4 94.2(17) . .
O5 Yb2 O1 85.36(12) . .
O5 Yb2 N1 68.44(12) . .
O1 Yb2 N1 119.81(13) . .
O5 Yb2 O3 164.16(15) . .
O1 Yb2 O3 110.03(15) . .
N1 Yb2 O3 99.50(14) . .
O5 Yb2 N2 72.78(12) . .
O1 Yb2 N2 62.25(12) . .
N1 Yb2 N2 140.62(13) . .
O3 Yb2 N2 117.11(13) . .
O5 Yb2 C16 105.82(14) . .
O1 Yb2 C16 29.66(13) . .
N1 Yb2 C16 147.66(15) . .
O3 Yb2 C16 89.87(15) . .
N2 Yb2 C16 51.93(14) . .
O5 Yb2 C11 98.46(13) . .
O1 Yb2 C11 52.12(13) . .
N1 Yb2 C11 166.11(14) . .
O3 Yb2 C11 94.20(14) . .
N2 Yb2 C11 28.19(13) . .
C16 Yb2 C11 29.15(15) . .
O5 Yb2 C51 89.46(18) . .
O1 Yb2 C51 140.79(15) . .
N1 Yb2 C51 93.78(17) . .
O3 Yb2 C51 80.9(2) . .
N2 Yb2 C51 79.08(16) . .
C16 Yb2 C51 118.34(17) . .
C11 Yb2 C51 90.57(17) . .
O5 Yb2 C34 21.43(12) . .
O1 Yb2 C34 102.41(12) . .
N1 Yb2 C34 48.32(13) . .
O3 Yb2 C34 143.54(14) . .
N2 Yb2 C34 92.31(13) . .
C16 Yb2 C34 126.33(14) . .
C11 Yb2 C34 119.24(13) . .
C51 Yb2 C34 84.45(18) . .
O5 Yb2 Yb1 43.72(9) . .
O1 Yb2 Yb1 44.72(8) . .
N1 Yb2 Yb1 104.50(10) . .
O3 Yb2 Yb1 152.02(11) . .
N2 Yb2 Yb1 46.20(9) . .
C16 Yb2 Yb1 62.15(11) . .
C11 Yb2 Yb1 61.67(10) . .
C51 Yb2 Yb1 111.26(15) . .
C34 Yb2 Yb1 64.33(9) . .
O5 Yb2 H2 71.6(17) . .
O1 Yb2 H2 139.3(16) . .
N1 Yb2 H2 82.8(16) . .
O3 Yb2 H2 97.4(17) . .
N2 Yb2 H2 78.8(16) . .
C16 Yb2 H2 126.8(16) . .
C11 Yb2 H2 97.7(16) . .
C51 Yb2 H2 18.5(17) . .
C34 Yb2 H2 66.1(17) . .
Yb1 Yb2 H2 99.7(16) . .
C3S C1S C2S 128.0(15) . .
C3S C1S H1S1 105.3 . .
C2S C1S H1S1 105.3 . .
C3S C1S H1S2 105.3 . .
C2S C1S H1S2 105.3 . .
H1S1 C1S H1S2 106.0 . .
C2S C2S C1S 129.5(18) 2_565 .
C2S C2S H2S1 104.9 2_565 .
C1S C2S H2S1 104.9 . .
C2S C2S H2S2 104.9 2_565 .
C1S C2S H2S2 104.9 . .
H2S1 C2S H2S2 105.8 . .
C1S C3S H3S1 109.5 . .
C1S C3S H3S2 109.5 . .
H3S1 C3S H3S2 109.5 . .
C1S C3S H3S3 109.5 . .
H3S1 C3S H3S3 109.5 . .
H3S2 C3S H3S3 109.5 . .
O3 C45 C60 100.3(8) . .
O3 C45 H45A 111.7 . .
C60 C45 H45A 111.7 . .
O3 C45 H45B 111.7 . .
C60 C45 H45B 111.7 . .
H45A C45 H45B 109.5 . .
C45 C60 C63 92.8(11) . .
C45 C60 H60A 113.1 . .
C63 C60 H60A 113.2 . .
C45 C60 H60B 113.2 . .
C63 C60 H60B 113.2 . .
H60A C60 H60B 110.5 . .
C58 C63 C60 100.7(16) . .
C58 C63 H63A 111.6 . .
C60 C63 H63A 111.6 . .
C58 C63 H63B 111.6 . .
C60 C63 H63B 111.6 . .
H63A C63 H63B 109.4 . .
C63 C58 O3 107.4(14) . .
C63 C58 H58A 110.2 . .
O3 C58 H58A 110.2 . .
C63 C58 H58B 110.2 . .
O3 C58 H58B 110.2 . .
H58A C58 H58B 108.5 . .
C64 C59 C62 84.5(10) . .
C64 C59 H59A 114.6 . .
C62 C59 H59A 114.6 . .
C64 C59 H59B 114.6 . .
C62 C59 H59B 114.6 . .
H59A C59 H59B 111.7 . .
C65 C62 C59 84.8(13) . .
C65 C62 H62A 114.5 . .
C59 C62 H62A 114.5 . .
C65 C62 H62B 114.5 . .
C59 C62 H62B 114.5 . .
H62A C62 H62B 111.6 . .
O3 C64 C59 92.2(9) . .
O3 C64 H64A 113.2 . .
C59 C64 H64A 113.2 . .
O3 C64 H64B 113.2 . .
C59 C64 H64B 113.2 . .
H64A C64 H64B 110.6 . .
C62 C65 O3 103.9(14) . .
C62 C65 H65A 111.0 . .
O3 C65 H65A 111.0 . .
C62 C65 H65B 111.0 . .
O3 C65 H65B 111.0 . .
H65A C65 H65B 109.0 . .

loop_
_geom_bond_atom_site_label_1
_geom_bond_atom_site_label_2
_geom_bond_distance
_geom_bond_site_symmetry_2
C1 C7 1.411(7) .
C1 C2 1.418(7) .
C1 N2 1.427(6) .
C2 C4 1.392(8) .
C2 C3 1.518(8) .
C3 C50 1.498(10) .
C3 C10 1.521(9) .
C3 H3A 1.0000 .
C4 C5 1.375(8) .
C4 H4A 0.9500 .
C5 C6 1.369(9) .
C5 H5A 0.9500 .
C6 C7 1.383(8) .
C6 H6A 0.9500 .
C7 C9 1.526(8) .
C9 C51 1.514(9) .
C9 C52 1.541(9) .
C9 H9A 1.0000 .
C10 H10A 0.9800 .
C10 H10B 0.9800 .
C10 H10C 0.9800 .
C11 C12 1.395(7) .
C11 N2 1.397(6) .
C11 C16 1.446(7) .
C11 Yb2 2.943(5) .
C12 C13 1.396(8) .
C12 H12A 0.9500 .
C13 C14 1.395(8) .
C13 C46 1.528(8) .
C14 C15 1.398(8) .
C14 H14A 0.9500 .
C15 C16 1.408(8) .
C15 C17 1.544(8) .
C16 O1 1.365(6) .
C16 Yb2 2.756(6) .
C16 Yb1 3.174(5) .
C17 C20 1.520(10) .
C17 C19 1.534(9) .
C17 C18 1.545(8) .
C18 H18A 0.9800 .
C18 H18B 0.9800 .
C18 H18C 0.9800 .
C19 H19A 0.9800 .
C19 H19B 0.9800 .
C19 H19C 0.9800 .
C20 H20A 0.9800 .
C20 H20B 0.9800 .
C20 H20C 0.9800 .
C21 C22 1.391(8) .
C21 C53 1.423(8) .
C21 Yb1 2.721(5) 2_666
C21 H21A 0.9500 .
C22 C23 1.409(7) .
C22 C24 1.546(8) .
C22 Yb1 2.822(5) 2_666
C23 C35 1.409(7) .
C23 Yb1 3.072(5) 2_666
C23 H23A 0.9500 .
C24 C27 1.531(9) .
C24 C25 1.532(8) .
C24 C26 1.539(9) .
C25 H25A 0.9800 .
C25 H25B 0.9800 .
C25 H25C 0.9800 .
C26 H26A 0.9800 .
C26 H26B 0.9800 .
C26 H26C 0.9800 .
C27 H27A 0.9800 .
C27 H27B 0.9800 .
C27 H27C 0.9800 .
C28 C29 1.539(8) .
C28 H28A 0.9800 .
C28 H28B 0.9800 .
C28 H28C 0.9800 .
C29 C40 1.525(10) .
C29 C30 1.534(8) .
C29 C53 1.557(7) .
C30 H30A 0.9800 .
C30 H30B 0.9800 .
C30 H30C 0.9800 .
C31 C56 1.381(10) .
C31 C32 1.394(8) .
C31 H31A 0.9500 .
C32 C37 1.412(8) .
C32 C33 1.506(9) .
C33 C55 1.478(10) .
C33 C54 1.509(11) .
C33 H33A 1.0000 .
C34 O5 1.335(6) .
C34 C53 1.408(7) .
C34 C35 1.456(7) .
C34 Yb1 3.047(5) 2_666
C34 Yb2 3.186(5) .
C35 N1 1.365(6) .
C37 C38 1.416(8) .
C37 N1 1.429(6) .
C38 C57 1.405(8) .
C38 C39 1.506(9) .
C39 C42 1.527(9) .
C39 C41 1.542(9) .
C39 H39A 1.0000 .
C40 Yb1 3.125(8) .
C40 H4 0.87(7) .
C40 H5 0.89(7) .
C40 H6 1.01(7) .
C41 H41A 0.9800 .
C41 H41B 0.9800 .
C41 H41C 0.9800 .
C42 H42A 0.9800 .
C42 H42B 0.9800 .
C42 H42C 0.9800 .
C46 C49 1.508(9) .
C46 C48 1.518(11) .
C46 C47 1.537(11) .
C47 H47A 0.9800 .
C47 H47B 0.9800 .
C47 H47C 0.9800 .
C48 H48A 0.9800 .
C48 H48B 0.9800 .
C48 H48C 0.9800 .
C49 H49A 0.9800 .
C49 H49B 0.9800 .
C49 H49C 0.9800 .
C50 H50A 0.9800 .
C50 H50B 0.9800 .
C50 H50C 0.9800 .
C51 Yb2 3.014(9) .
C51 H1 0.99(7) .
C51 H2 0.99(7) .
C51 H3 1.18(7) .
C52 H52A 0.9800 .
C52 H52B 0.9800 .
C52 H52C 0.9800 .
C53 Yb1 2.842(5) 2_666
C54 H54A 0.9800 .
C54 H54B 0.9800 .
C54 H54C 0.9800 .
C55 H55A 0.9800 .
C55 H55B 0.9800 .
C55 H55C 0.9800 .
C56 C57 1.359(10) .
C56 H56A 0.9500 .
C57 H57A 0.9500 .
N1 Yb2 2.435(4) .
N2 Yb1 2.436(4) .
N2 Yb2 2.731(4) .
O1 Yb2 2.334(4) .
O1 Yb1 2.337(3) .
O3 C64 1.430(14) .
O3 C58 1.484(14) .
O3 C45 1.499(11) .
O3 C65 1.503(18) .
O3 Yb2 2.440(4) .
O5 Yb1 2.297(4) .
O5 Yb2 2.312(3) .
Yb1 Yb2 3.3213(3) .
Yb1 H4 2.58(8) .
Yb2 H2 2.62(7) .
C1S C3S 1.33(2) .
C1S C2S 1.481(18) .
C1S H1S1 0.9900 .
C1S H1S2 0.9900 .
C2S C2S 1.24(2) 2_565
C2S H2S1 0.9900 .
C2S H2S2 0.9900 .
C3S H3S1 0.9800 .
C3S H3S2 0.9800 .
C3S H3S3 0.9800 .
C45 C60 1.556(15) .
C45 H45A 0.9900 .
C45 H45B 0.9900 .
C60 C63 1.67(3) .
C60 H60A 0.9900 .
C60 H60B 0.9900 .
C63 C58 1.37(3) .
C63 H63A 0.9900 .
C63 H63B 0.9900 .
C58 H58A 0.9900 .
C58 H58B 0.9900 .
C59 C64 1.692(18) .
C59 C62 1.75(2) .
C59 H59A 0.9900 .
C59 H59B 0.9900 .
C62 C65 1.41(2) .
C62 H62A 0.9900 .
C62 H62B 0.9900 .
C64 H64A 0.9900 .
C64 H64B 0.9900 .
C65 H65A 0.9900 .
C65 H65B 0.9900 .
